data_7713611
loop_
_publ_author_name
'Guo, Dianjun'
'Rajeshkumar, Thayalan'
'Zhu, Shan'
'Yuan, Qingbing'
'Hong, Dongjing'
'Zhou, Shuangliu'
'Zhu, Xiancui'
'Maron, Laurent'
'Wang, Shaowu'

_publ_section_title
;
 Aryl C--H bond functionalization with diphenyldiazomethane induced by
 rare-earth metal alkyl complexes
;
_journal_name_full 'Dalton Transactions'
_journal_paper_doi 10.1039/D3DT01714A
_journal_year 2023
_chemical_formula_moiety 'C65 H57 N6 Y'
_chemical_formula_sum 'C65 H57 N6 Y'
_chemical_formula_weight 1011.07
_space_group_crystal_system triclinic
_space_group_IT_number 2
_space_group_name_Hall '-P 1'
_space_group_name_H-M_alt 'P -1'
_atom_sites_solution_hydrogens geom
_atom_sites_solution_primary dual
_audit_creation_date 2022-03-30
_audit_creation_method
;
Olex2 1.3
(compiled 2020.11.12 svn.r5f609507 for OlexSys, GUI svn.r6408)
;
_audit_update_record
;
2022-08-13 deposited with the CCDC.	2023-07-19 downloaded from the CCDC.
;
_cell_angle_alpha 91.8130(10)
_cell_angle_beta 100.9800(10)
_cell_angle_gamma 110.0370(10)
_cell_formula_units_Z 2
_cell_length_a 15.1303(12)
_cell_length_b 15.1348(11)
_cell_length_c 15.3810(12)
_cell_measurement_reflns_used 5112
_cell_measurement_temperature 293.15
_cell_measurement_theta_max 21.210
_cell_measurement_theta_min 2.201
_cell_volume 3230.4(4)
_computing_cell_refinement 'SAINT v8.37A (Bruker, 2015)'
_computing_data_reduction 'SAINT v8.37A (Bruker, 2015)'
_computing_molecular_graphics 'Olex2 1.3 (Dolomanov et al., 2009)'
_computing_publication_material 'Olex2 1.3 (Dolomanov et al., 2009)'
_computing_structure_refinement 'SHELXL 2018/3 (Sheldrick, 2015)'
_computing_structure_solution 'ShelXT (Sheldrick, 2015)'
_diffrn_ambient_temperature 293.15
_diffrn_measured_fraction_theta_full 0.997
_diffrn_measured_fraction_theta_max 0.985
_diffrn_measurement_device_type 'Bruker APEX-II CCD'
_diffrn_measurement_method '\f and \w scans'
_diffrn_radiation_type MoK\a
_diffrn_radiation_wavelength 0.71073
_diffrn_reflns_av_R_equivalents 0.0991
_diffrn_reflns_av_unetI/netI 0.1549
_diffrn_reflns_Laue_measured_fraction_full 0.997
_diffrn_reflns_Laue_measured_fraction_max 0.985
_diffrn_reflns_limit_h_max 19
_diffrn_reflns_limit_h_min -19
_diffrn_reflns_limit_k_max 19
_diffrn_reflns_limit_k_min -19
_diffrn_reflns_limit_l_max 19
_diffrn_reflns_limit_l_min -19
_diffrn_reflns_number 38210
_diffrn_reflns_point_group_measured_fraction_full 0.997
_diffrn_reflns_point_group_measured_fraction_max 0.985
_diffrn_reflns_theta_full 25.242
_diffrn_reflns_theta_max 27.519
_diffrn_reflns_theta_min 1.356
_diffrn_source_current 30.0
_diffrn_source_power 1.5
_diffrn_source_voltage 50.0
_diffrn_standards_number 0
_exptl_absorpt_coefficient_mu 0.941
_exptl_absorpt_correction_T_max 0.7456
_exptl_absorpt_correction_T_min 0.5223
_exptl_absorpt_correction_type multi-scan
_exptl_absorpt_process_details
;
SADABS-2016/2 (Bruker,2016/2) was used for absorption correction.
wR2(int) was 0.0971 before and 0.0560 after correction.
The Ratio of minimum to maximum transmission is 0.7005.
The \l/2 correction factor is Not present.
;
_exptl_crystal_colour 'clear light black'
_exptl_crystal_colour_lustre clear
_exptl_crystal_colour_modifier light
_exptl_crystal_colour_primary black
_exptl_crystal_density_diffrn 1.039
_exptl_crystal_description block
_exptl_crystal_F_000 1056
_exptl_crystal_size_max 0.22
_exptl_crystal_size_mid 0.21
_exptl_crystal_size_min 0.2
_refine_diff_density_max 0.646
_refine_diff_density_min -0.404
_refine_diff_density_rms 0.066
_refine_ls_extinction_method none
_refine_ls_goodness_of_fit_ref 0.939
_refine_ls_hydrogen_treatment constr
_refine_ls_matrix_type full
_refine_ls_number_parameters 650
_refine_ls_number_reflns 14656
_refine_ls_number_restraints 0
_refine_ls_restrained_S_all 0.939
_refine_ls_R_factor_all 0.1412
_refine_ls_R_factor_gt 0.0699
_refine_ls_shift/su_max 0.001
_refine_ls_shift/su_mean 0.000
_refine_ls_structure_factor_coef Fsqd
_refine_ls_weighting_details 'w=1/[\s^2^(Fo^2^)+(0.0681P)^2^] where P=(Fo^2^+2Fc^2^)/3'
_refine_ls_weighting_scheme calc
_refine_ls_wR_factor_gt 0.1363
_refine_ls_wR_factor_ref 0.1594
_reflns_Friedel_coverage 0.000
_reflns_number_gt 7545
_reflns_number_total 14656
_reflns_threshold_expression 'I > 2\s(I)'
_cod_data_source_file d3dt01714a2.cif
_cod_data_source_block 2f
_cod_database_code 7713611
_shelx_shelxl_version_number 2018/3
_shelx_space_group_comment
;
The symmetry employed for this shelxl refinement is uniquely defined
by the following loop, which should always be used as a source of
symmetry information in preference to the above space-group names.
They are only intended as comments.
;
_shelx_estimated_absorpt_t_max 0.834
_shelx_estimated_absorpt_t_min 0.820
_olex2_refinement_description
;
1. Fixed Uiso
 At 1.2 times of:
  All C(H) groups, All C(H,H) groups
 At 1.5 times of:
  All C(H,H,H) groups
2.a Ternary CH refined with riding coordinates:
 C20(H20), C19(H19), C60(H60)
2.b Secondary CH2 refined with riding coordinates:
 C65(H65A,H65B), C61(H61A,H61B), C64(H64A,H64B), C63(H63A,H63B), C62(H62A,H62B)
2.c Aromatic/amide H refined with riding coordinates:
 C1(H1), C25(H25), C2(H2), C39(H39), C3(H3), C58(H58), C31(H31), C11(H11),
 C13(H13), C37(H37), C53(H53), C17(H17), C7(H7), C46(H46), C29(H29), C8(H8),
 C38(H38), C26(H26), C35(H35), C28(H28), C55(H55), C9(H9), C14(H14), C32(H32),
 C42(H42), C33(H33), C16(H16), C15(H15), C48(H48), C10(H10), C52(H52), C27(H27),
  C57(H57), C43(H43), C45(H45), C34(H34), C44(H44), C51(H51), C50(H50),
 C56(H56), C49(H49)
2.d Idealised Me refined as rotating group:
 C22(H22A,H22B,H22C)
;
_olex2_submission_special_instructions 'No special instructions were received'

loop_
_space_group_symop_operation_xyz
'x, y, z'
'-x, -y, -z'

loop_
_atom_site_label
_atom_site_type_symbol
_atom_site_fract_x
_atom_site_fract_y
_atom_site_fract_z
_atom_site_U_iso_or_equiv
_atom_site_adp_type
_atom_site_occupancy
_atom_site_site_symmetry_order
_atom_site_calc_flag
_atom_site_refinement_flags_posn
_atom_site_refinement_flags_adp
_atom_site_refinement_flags_occupancy
_atom_site_disorder_assembly
_atom_site_disorder_group
Y1 Y 0.66462(3) 0.30788(3) 0.28536(2) 0.03428(12) Uani 1 1 d . . . . .
N1 N 0.5517(2) 0.18784(19) 0.3330(2) 0.0361(7) Uani 1 1 d . . . . .
N3 N 0.6516(2) 0.37552(19) 0.44792(18) 0.0314(7) Uani 1 1 d . . . . .
N2 N 0.5966(2) 0.4222(2) 0.2636(2) 0.0386(8) Uani 1 1 d . . . . .
N5 N 0.6222(2) 0.2247(2) 0.14685(19) 0.0382(8) Uani 1 1 d . . . . .
N4 N 0.8125(2) 0.3083(2) 0.2516(2) 0.0441(8) Uani 1 1 d . . . . .
N6 N 0.5328(2) 0.2129(2) 0.0902(2) 0.0433(8) Uani 1 1 d . . . . .
C20 C 0.8031(3) 0.4257(2) 0.4307(2) 0.0368(9) Uani 1 1 d . . . . .
H20 H 0.867767 0.468231 0.427914 0.044 Uiso 1 1 calc R U . . .
C4 C 0.5391(3) 0.1655(2) 0.4182(2) 0.0334(9) Uani 1 1 d . . . . .
C21 C 0.7235(2) 0.4517(2) 0.4249(2) 0.0317(8) Uani 1 1 d . . . . .
C18 C 0.6867(3) 0.3032(2) 0.4702(2) 0.0325(9) Uani 1 1 d . . . . .
C19 C 0.7801(3) 0.3332(2) 0.4586(2) 0.0334(9) Uani 1 1 d . . . . .
H19 H 0.826411 0.301932 0.477861 0.040 Uiso 1 1 calc R U . . .
C5 C 0.6267(3) 0.2086(2) 0.4945(2) 0.0328(9) Uani 1 1 d . . . . .
C1 C 0.4640(3) 0.1360(3) 0.2773(3) 0.0420(10) Uani 1 1 d . . . . .
H1 H 0.450933 0.135989 0.215742 0.050 Uiso 1 1 calc R U . . .
C12 C 0.6898(3) 0.1452(2) 0.5050(3) 0.0373(9) Uani 1 1 d . . . . .
C59 C 0.6373(3) 0.1405(3) 0.1538(2) 0.0399(10) Uani 1 1 d . . . . .
C30 C 0.7995(3) 0.5946(3) 0.3563(3) 0.0421(10) Uani 1 1 d . . . . .
C25 C 0.6966(3) 0.5823(3) 0.5498(3) 0.0488(11) Uani 1 1 d . . . . .
H25 H 0.699882 0.524261 0.564687 0.059 Uiso 1 1 calc R U . . .
C36 C 0.6178(3) 0.5062(3) 0.3168(3) 0.0385(9) Uani 1 1 d . . . . .
C2 C 0.4003(3) 0.0856(3) 0.3235(3) 0.0483(11) Uani 1 1 d . . . . .
H2 H 0.336927 0.046428 0.300393 0.058 Uiso 1 1 calc R U . . .
C24 C 0.6991(3) 0.6052(2) 0.4643(3) 0.0407(10) Uani 1 1 d . . . . .
C22 C 0.5535(2) 0.3717(3) 0.4514(2) 0.0387(9) Uani 1 1 d . . . . .
H22A H 0.515116 0.360579 0.392025 0.058 Uiso 1 1 calc R U . . .
H22B H 0.556857 0.430731 0.479358 0.058 Uiso 1 1 calc R U . . .
H22C H 0.524877 0.321388 0.485129 0.058 Uiso 1 1 calc R U . . .
C39 C 0.5094(3) 0.4073(3) 0.2084(3) 0.0459(10) Uani 1 1 d . . . . .
H39 H 0.477492 0.356011 0.165236 0.055 Uiso 1 1 calc R U . . .
C23 C 0.7085(3) 0.5403(2) 0.3911(2) 0.0353(9) Uani 1 1 d . . . . .
C3 C 0.4484(3) 0.1038(3) 0.4142(3) 0.0433(10) Uani 1 1 d . . . . .
H3 H 0.422786 0.078328 0.462042 0.052 Uiso 1 1 calc R U . . .
C58 C 0.5691(3) 0.0523(3) 0.1126(3) 0.0500(11) Uani 1 1 d . . . . .
H58 H 0.510846 0.050262 0.077784 0.060 Uiso 1 1 calc R U . . .
C41 C 0.4324(3) 0.2658(3) -0.0145(3) 0.0453(10) Uani 1 1 d . . . . .
C31 C 0.8017(3) 0.5865(3) 0.2672(3) 0.0509(11) Uani 1 1 d . . . . .
H31 H 0.746942 0.548338 0.226316 0.061 Uiso 1 1 calc R U . . .
C6 C 0.5992(3) 0.2175(3) 0.5852(2) 0.0368(9) Uani 1 1 d . . . . .
C54 C 0.7278(3) 0.1400(3) 0.2025(3) 0.0454(10) Uani 1 1 d . . . . .
C11 C 0.5446(3) 0.1371(3) 0.6178(3) 0.0497(11) Uani 1 1 d . . . . .
H11 H 0.523296 0.078928 0.583861 0.060 Uiso 1 1 calc R U . . .
C13 C 0.6835(3) 0.0811(3) 0.4352(3) 0.0477(11) Uani 1 1 d . . . . .
H13 H 0.641843 0.076385 0.380858 0.057 Uiso 1 1 calc R U . . .
C47 C 0.6153(3) 0.3544(3) 0.0205(2) 0.0435(10) Uani 1 1 d . . . . .
C40 C 0.5296(3) 0.2764(3) 0.0373(2) 0.0412(10) Uani 1 1 d . . . . .
C37 C 0.5447(3) 0.5410(3) 0.2936(3) 0.0462(10) Uani 1 1 d . . . . .
H37 H 0.541510 0.596286 0.318698 0.055 Uiso 1 1 calc R U . . .
C53 C 0.8111(3) 0.2238(3) 0.2331(3) 0.0497(11) Uani 1 1 d . . . . .
H53 H 0.870609 0.216510 0.240490 0.060 Uiso 1 1 calc R U . . .
C60 C 0.9063(3) 0.3874(3) 0.2607(3) 0.0485(11) Uani 1 1 d . . . . .
H60 H 0.895822 0.445399 0.277632 0.058 Uiso 1 1 calc R U . . .
C17 C 0.7542(3) 0.1517(3) 0.5839(3) 0.0508(11) Uani 1 1 d . . . . .
H17 H 0.761069 0.195153 0.631091 0.061 Uiso 1 1 calc R U . . .
C7 C 0.6321(3) 0.3018(3) 0.6394(3) 0.0501(11) Uani 1 1 d . . . . .
H7 H 0.670339 0.356716 0.620174 0.060 Uiso 1 1 calc R U . . .
C46 C 0.4188(3) 0.3048(3) -0.0929(3) 0.0547(12) Uani 1 1 d . . . . .
H46 H 0.472240 0.342503 -0.113017 0.066 Uiso 1 1 calc R U . . .
C29 C 0.6939(3) 0.6929(3) 0.4445(3) 0.0588(12) Uani 1 1 d . . . . .
H29 H 0.696002 0.710277 0.387212 0.071 Uiso 1 1 calc R U . . .
C8 C 0.6088(4) 0.3059(3) 0.7221(3) 0.0622(13) Uani 1 1 d . . . . .
H8 H 0.631795 0.363066 0.758023 0.075 Uiso 1 1 calc R U . . .
C38 C 0.4753(3) 0.4766(3) 0.2245(3) 0.0531(11) Uani 1 1 d . . . . .
H38 H 0.417334 0.480944 0.195602 0.064 Uiso 1 1 calc R U . . .
C26 C 0.6891(3) 0.6439(3) 0.6146(3) 0.0640(13) Uani 1 1 d . . . . .
H26 H 0.688149 0.627892 0.672324 0.077 Uiso 1 1 calc R U . . .
C35 C 0.8830(3) 0.6503(3) 0.4147(3) 0.0563(12) Uani 1 1 d . . . . .
H35 H 0.883146 0.656288 0.475107 0.068 Uiso 1 1 calc R U . . .
C28 C 0.6856(3) 0.7536(3) 0.5071(4) 0.0699(15) Uani 1 1 d . . . . .
H28 H 0.681658 0.811423 0.492212 0.084 Uiso 1 1 calc R U . . .
C55 C 0.7419(4) 0.0522(3) 0.2084(3) 0.0591(12) Uani 1 1 d . . . . .
H55 H 0.801110 0.051728 0.238595 0.071 Uiso 1 1 calc R U . . .
C9 C 0.5525(4) 0.2262(4) 0.7505(3) 0.0666(14) Uani 1 1 d . . . . .
H9 H 0.535000 0.229188 0.805036 0.080 Uiso 1 1 calc R U . . .
C14 C 0.7391(3) 0.0241(3) 0.4461(3) 0.0629(13) Uani 1 1 d . . . . .
H14 H 0.734177 -0.018673 0.399094 0.075 Uiso 1 1 calc R U . . .
C32 C 0.8850(4) 0.6347(3) 0.2379(3) 0.0677(14) Uani 1 1 d . . . . .
H32 H 0.885335 0.629686 0.177577 0.081 Uiso 1 1 calc R U . . .
C42 C 0.3510(3) 0.2134(3) 0.0155(3) 0.0587(12) Uani 1 1 d . . . . .
H42 H 0.358001 0.187975 0.069567 0.070 Uiso 1 1 calc R U . . .
C33 C 0.9664(4) 0.6895(3) 0.2973(4) 0.0758(16) Uani 1 1 d . . . . .
H33 H 1.022084 0.721603 0.277463 0.091 Uiso 1 1 calc R U . . .
C16 C 0.8088(3) 0.0937(3) 0.5932(3) 0.0615(13) Uani 1 1 d . . . . .
H16 H 0.851384 0.098367 0.646906 0.074 Uiso 1 1 calc R U . . .
C15 C 0.8006(3) 0.0303(3) 0.5251(4) 0.0639(13) Uani 1 1 d . . . . .
H15 H 0.836935 -0.008687 0.532299 0.077 Uiso 1 1 calc R U . . .
C48 C 0.6212(4) 0.4470(3) 0.0274(3) 0.0608(13) Uani 1 1 d . . . . .
H48 H 0.573877 0.462645 0.047863 0.073 Uiso 1 1 calc R U . . .
C10 C 0.5216(3) 0.1421(3) 0.6993(3) 0.0640(13) Uani 1 1 d . . . . .
H10 H 0.484539 0.087385 0.719738 0.077 Uiso 1 1 calc R U . . .
C52 C 0.6871(3) 0.3328(3) -0.0102(3) 0.0588(12) Uani 1 1 d . . . . .
H52 H 0.685311 0.270727 -0.013669 0.071 Uiso 1 1 calc R U . . .
C27 C 0.6832(3) 0.7296(4) 0.5914(4) 0.0745(16) Uani 1 1 d . . . . .
H27 H 0.677571 0.771328 0.633918 0.089 Uiso 1 1 calc R U . . .
C57 C 0.5864(4) -0.0295(3) 0.1226(3) 0.0616(13) Uani 1 1 d . . . . .
H57 H 0.539078 -0.086291 0.095678 0.074 Uiso 1 1 calc R U . . .
C43 C 0.2607(4) 0.1986(3) -0.0332(4) 0.0717(14) Uani 1 1 d . . . . .
H43 H 0.206822 0.162636 -0.012747 0.086 Uiso 1 1 calc R U . . .
C45 C 0.3287(4) 0.2896(4) -0.1421(3) 0.0683(14) Uani 1 1 d . . . . .
H45 H 0.321361 0.315135 -0.196087 0.082 Uiso 1 1 calc R U . . .
C34 C 0.9659(3) 0.6972(3) 0.3864(4) 0.0728(15) Uani 1 1 d . . . . .
H34 H 1.021336 0.733924 0.427222 0.087 Uiso 1 1 calc R U . . .
C44 C 0.2499(4) 0.2371(4) -0.1124(4) 0.0787(16) Uani 1 1 d . . . . .
H44 H 0.188530 0.227318 -0.145616 0.094 Uiso 1 1 calc R U . . .
C65 C 0.9345(3) 0.3980(3) 0.1718(3) 0.0701(14) Uani 1 1 d . . . . .
H65A H 0.883560 0.407537 0.128718 0.084 Uiso 1 1 calc R U . . .
H65B H 0.942312 0.340466 0.151201 0.084 Uiso 1 1 calc R U . . .
C61 C 0.9883(3) 0.3810(4) 0.3320(3) 0.0712(14) Uani 1 1 d . . . . .
H61A H 0.969830 0.376956 0.389167 0.085 Uiso 1 1 calc R U . . .
H61B H 1.001046 0.324221 0.317777 0.085 Uiso 1 1 calc R U . . .
C51 C 0.7615(4) 0.4035(4) -0.0356(3) 0.0756(15) Uani 1 1 d . . . . .
H51 H 0.808264 0.388531 -0.057739 0.091 Uiso 1 1 calc R U . . .
C50 C 0.7655(4) 0.4952(4) -0.0277(3) 0.0818(17) Uani 1 1 d . . . . .
H50 H 0.815493 0.542638 -0.044284 0.098 Uiso 1 1 calc R U . . .
C56 C 0.6725(4) -0.0305(3) 0.1719(3) 0.0635(13) Uani 1 1 d . . . . .
H56 H 0.682461 -0.087352 0.179629 0.076 Uiso 1 1 calc R U . . .
C49 C 0.6970(4) 0.5176(3) 0.0041(3) 0.0779(16) Uani 1 1 d . . . . .
H49 H 0.700945 0.580270 0.010157 0.093 Uiso 1 1 calc R U . . .
C64 C 1.0283(4) 0.4816(4) 0.1781(4) 0.0901(18) Uani 1 1 d . . . . .
H64A H 1.047327 0.483335 0.121186 0.108 Uiso 1 1 calc R U . . .
H64B H 1.017598 0.539907 0.190444 0.108 Uiso 1 1 calc R U . . .
C63 C 1.1083(4) 0.4759(5) 0.2492(5) 0.108(2) Uani 1 1 d . . . . .
H63A H 1.164944 0.532354 0.253893 0.130 Uiso 1 1 calc R U . . .
H63B H 1.124785 0.421737 0.233560 0.130 Uiso 1 1 calc R U . . .
C62 C 1.0782(4) 0.4664(4) 0.3377(4) 0.0897(18) Uani 1 1 d . . . . .
H62A H 1.129857 0.460795 0.382751 0.108 Uiso 1 1 calc R U . . .
H62B H 1.066514 0.522817 0.355413 0.108 Uiso 1 1 calc R U . . .

loop_
_atom_site_aniso_label
_atom_site_aniso_U_11
_atom_site_aniso_U_22
_atom_site_aniso_U_33
_atom_site_aniso_U_23
_atom_site_aniso_U_13
_atom_site_aniso_U_12
Y1 0.0330(2) 0.0314(2) 0.0381(2) 0.00495(15) 0.00648(16) 0.01149(16)
N1 0.0345(19) 0.0298(17) 0.0398(19) -0.0015(14) 0.0068(15) 0.0074(15)
N3 0.0279(17) 0.0283(16) 0.0378(18) 0.0047(13) 0.0044(14) 0.0109(14)
N2 0.038(2) 0.0406(19) 0.0399(19) 0.0086(15) 0.0049(16) 0.0189(16)
N5 0.0358(19) 0.0398(19) 0.0380(19) 0.0057(14) 0.0024(15) 0.0151(16)
N4 0.038(2) 0.052(2) 0.043(2) 0.0045(16) 0.0053(16) 0.0193(18)
N6 0.045(2) 0.0387(19) 0.040(2) 0.0022(16) 0.0024(16) 0.0105(16)
C20 0.026(2) 0.032(2) 0.047(2) 0.0054(17) 0.0063(18) 0.0038(17)
C4 0.038(2) 0.029(2) 0.036(2) 0.0047(16) 0.0087(18) 0.0156(18)
C21 0.027(2) 0.0254(19) 0.038(2) 0.0037(16) 0.0030(17) 0.0054(16)
C18 0.037(2) 0.030(2) 0.034(2) 0.0042(16) 0.0059(17) 0.0167(18)
C19 0.030(2) 0.030(2) 0.041(2) 0.0044(16) 0.0065(17) 0.0131(17)
C5 0.030(2) 0.029(2) 0.040(2) 0.0076(16) 0.0109(18) 0.0091(17)
C1 0.044(3) 0.037(2) 0.044(2) 0.0033(19) 0.006(2) 0.015(2)
C12 0.041(2) 0.028(2) 0.048(2) 0.0101(18) 0.018(2) 0.0127(18)
C59 0.047(3) 0.039(2) 0.036(2) 0.0027(18) 0.012(2) 0.017(2)
C30 0.038(2) 0.031(2) 0.060(3) 0.015(2) 0.012(2) 0.0155(19)
C25 0.045(3) 0.040(2) 0.061(3) -0.005(2) 0.012(2) 0.016(2)
C36 0.044(2) 0.032(2) 0.046(2) 0.0133(18) 0.013(2) 0.0194(19)
C2 0.032(2) 0.040(2) 0.065(3) 0.005(2) 0.010(2) 0.0025(19)
C24 0.030(2) 0.028(2) 0.061(3) 0.0002(19) 0.007(2) 0.0091(18)
C22 0.027(2) 0.038(2) 0.053(3) 0.0085(18) 0.0080(18) 0.0127(18)
C39 0.046(3) 0.058(3) 0.036(2) 0.007(2) 0.004(2) 0.024(2)
C23 0.033(2) 0.0249(19) 0.048(2) 0.0081(17) 0.0057(18) 0.0116(17)
C3 0.045(3) 0.038(2) 0.051(3) 0.0112(19) 0.017(2) 0.015(2)
C58 0.063(3) 0.045(3) 0.040(2) 0.000(2) 0.006(2) 0.018(2)
C41 0.045(3) 0.038(2) 0.049(3) 0.0010(19) 0.000(2) 0.016(2)
C31 0.046(3) 0.051(3) 0.060(3) 0.020(2) 0.016(2) 0.018(2)
C6 0.038(2) 0.034(2) 0.043(2) 0.0100(18) 0.0071(19) 0.0190(19)
C54 0.051(3) 0.049(3) 0.042(2) 0.003(2) 0.013(2) 0.023(2)
C11 0.063(3) 0.040(2) 0.042(3) 0.0045(19) 0.014(2) 0.012(2)
C13 0.054(3) 0.046(2) 0.052(3) 0.013(2) 0.018(2) 0.026(2)
C47 0.045(3) 0.045(3) 0.036(2) 0.0052(19) 0.003(2) 0.015(2)
C40 0.048(3) 0.036(2) 0.037(2) 0.0012(18) 0.005(2) 0.015(2)
C37 0.046(3) 0.042(2) 0.054(3) 0.011(2) 0.008(2) 0.020(2)
C53 0.039(3) 0.066(3) 0.053(3) 0.007(2) 0.010(2) 0.029(2)
C60 0.033(2) 0.058(3) 0.051(3) 0.001(2) 0.008(2) 0.013(2)
C17 0.051(3) 0.045(3) 0.053(3) 0.006(2) -0.001(2) 0.020(2)
C7 0.063(3) 0.041(2) 0.046(3) 0.007(2) 0.010(2) 0.019(2)
C46 0.065(3) 0.056(3) 0.046(3) 0.007(2) 0.001(2) 0.030(2)
C29 0.060(3) 0.035(2) 0.081(3) 0.003(2) 0.014(3) 0.017(2)
C8 0.092(4) 0.050(3) 0.050(3) -0.002(2) 0.013(3) 0.032(3)
C38 0.045(3) 0.068(3) 0.051(3) 0.011(2) -0.001(2) 0.031(2)
C26 0.051(3) 0.070(3) 0.066(3) -0.011(3) 0.012(2) 0.017(3)
C35 0.047(3) 0.045(3) 0.069(3) 0.014(2) 0.011(2) 0.007(2)
C28 0.056(3) 0.038(3) 0.114(5) -0.004(3) 0.016(3) 0.016(2)
C55 0.069(3) 0.060(3) 0.064(3) 0.015(2) 0.017(3) 0.040(3)
C9 0.087(4) 0.081(4) 0.042(3) 0.004(3) 0.025(3) 0.036(3)
C14 0.071(3) 0.054(3) 0.079(4) 0.013(3) 0.027(3) 0.035(3)
C32 0.064(4) 0.074(3) 0.075(4) 0.034(3) 0.032(3) 0.026(3)
C42 0.048(3) 0.057(3) 0.064(3) 0.009(2) -0.001(2) 0.016(2)
C33 0.054(4) 0.065(3) 0.111(5) 0.036(3) 0.038(3) 0.012(3)
C16 0.050(3) 0.062(3) 0.074(3) 0.023(3) 0.002(3) 0.027(3)
C15 0.057(3) 0.056(3) 0.098(4) 0.023(3) 0.021(3) 0.039(3)
C48 0.075(4) 0.048(3) 0.058(3) 0.008(2) 0.023(3) 0.016(3)
C10 0.072(3) 0.063(3) 0.052(3) 0.009(2) 0.026(3) 0.010(3)
C52 0.063(3) 0.061(3) 0.053(3) 0.009(2) 0.012(2) 0.023(3)
C27 0.050(3) 0.057(3) 0.110(5) -0.033(3) 0.015(3) 0.016(3)
C57 0.079(4) 0.038(3) 0.066(3) 0.004(2) 0.016(3) 0.019(3)
C43 0.050(3) 0.070(3) 0.087(4) 0.015(3) 0.009(3) 0.014(3)
C45 0.080(4) 0.076(4) 0.056(3) 0.009(3) -0.001(3) 0.045(3)
C34 0.045(3) 0.066(3) 0.092(4) 0.021(3) 0.013(3) 0.001(3)
C44 0.059(4) 0.073(4) 0.097(4) 0.004(3) -0.011(3) 0.030(3)
C65 0.055(3) 0.082(4) 0.067(3) 0.009(3) 0.018(3) 0.013(3)
C61 0.050(3) 0.090(4) 0.069(3) 0.000(3) 0.005(3) 0.026(3)
C51 0.061(4) 0.100(5) 0.064(3) 0.015(3) 0.021(3) 0.021(3)
C50 0.074(4) 0.075(4) 0.072(4) 0.002(3) 0.024(3) -0.009(3)
C56 0.086(4) 0.044(3) 0.074(3) 0.012(2) 0.023(3) 0.035(3)
C49 0.105(5) 0.047(3) 0.069(4) 0.005(3) 0.027(3) 0.007(3)
C64 0.071(4) 0.094(4) 0.091(4) 0.012(3) 0.037(3) 0.002(3)
C63 0.041(4) 0.128(6) 0.134(6) -0.007(4) 0.023(4) 0.002(3)
C62 0.043(3) 0.110(5) 0.093(5) -0.009(4) -0.006(3) 0.011(3)

loop_
_atom_type_symbol
_atom_type_description
_atom_type_scat_dispersion_real
_atom_type_scat_dispersion_imag
_atom_type_scat_source
C C 0.0033 0.0016 'International Tables Vol C Tables 4.2.6.8 and 6.1.1.4'
H H 0.0000 0.0000 'International Tables Vol C Tables 4.2.6.8 and 6.1.1.4'
N N 0.0061 0.0033 'International Tables Vol C Tables 4.2.6.8 and 6.1.1.4'
Y Y -2.7962 3.5667 'International Tables Vol C Tables 4.2.6.8 and 6.1.1.4'

loop_
_geom_angle_atom_site_label_1
_geom_angle_atom_site_label_2
_geom_angle_atom_site_label_3
_geom_angle
_geom_angle_site_symmetry_1
_geom_angle_site_symmetry_3
_geom_angle_publ_flag
N1 Y1 N3 73.75(9) . . ?
N1 Y1 N2 104.16(11) . . ?
N1 Y1 N5 90.10(10) . . ?
N1 Y1 N4 127.71(11) . . ?
N1 Y1 C20 111.07(10) . . ?
N1 Y1 C21 102.98(10) . . ?
N1 Y1 C18 63.52(10) . . ?
N1 Y1 C19 86.88(10) . . ?
N3 Y1 C20 47.11(10) . . ?
N3 Y1 C21 29.24(9) . . ?
N3 Y1 C18 29.15(8) . . ?
N3 Y1 C19 47.08(9) . . ?
N2 Y1 N3 71.83(9) . . ?
N2 Y1 N4 127.86(11) . . ?
N2 Y1 C20 89.67(11) . . ?
N2 Y1 C21 64.62(10) . . ?
N2 Y1 C18 100.91(10) . . ?
N2 Y1 C19 111.99(10) . . ?
N5 Y1 N3 160.92(10) . . ?
N5 Y1 N2 103.36(10) . . ?
N5 Y1 N4 74.67(11) . . ?
N5 Y1 C20 151.83(11) . . ?
N5 Y1 C21 163.89(10) . . ?
N5 Y1 C18 147.84(10) . . ?
N5 Y1 C19 144.19(10) . . ?
N4 Y1 N3 123.22(10) . . ?
N4 Y1 C20 77.61(11) . . ?
N4 Y1 C21 103.62(11) . . ?
N4 Y1 C18 106.07(10) . . ?
N4 Y1 C19 79.16(10) . . ?
C20 Y1 C19 29.19(9) . . ?
C21 Y1 C20 28.38(10) . . ?
C21 Y1 C18 48.26(10) . . ?
C21 Y1 C19 47.66(10) . . ?
C18 Y1 C20 47.54(10) . . ?
C18 Y1 C19 28.27(10) . . ?
C4 N1 Y1 131.8(2) . . ?
C1 N1 Y1 121.6(2) . . ?
C1 N1 C4 104.5(3) . . ?
C21 N3 Y1 77.42(18) . . ?
C21 N3 C22 125.8(3) . . ?
C18 N3 Y1 78.03(18) . . ?
C18 N3 C21 110.0(3) . . ?
C18 N3 C22 124.2(3) . . ?
C22 N3 Y1 113.2(2) . . ?
C36 N2 Y1 128.6(2) . . ?
C39 N2 Y1 123.8(3) . . ?
C39 N2 C36 105.5(3) . . ?
N6 N5 Y1 120.0(2) . . ?
C59 N5 Y1 109.9(2) . . ?
C59 N5 N6 111.8(3) . . ?
C53 N4 Y1 112.3(3) . . ?
C53 N4 C60 117.1(3) . . ?
C60 N4 Y1 130.0(2) . . ?
C40 N6 N5 117.8(3) . . ?
Y1 C20 H20 125.3 . . ?
C21 C20 Y1 74.5(2) . . ?
C21 C20 H20 125.3 . . ?
C21 C20 C19 108.3(3) . . ?
C19 C20 Y1 75.6(2) . . ?
C19 C20 H20 125.3 . . ?
N1 C4 C5 116.8(3) . . ?
C3 C4 N1 110.2(3) . . ?
C3 C4 C5 132.9(3) . . ?
N3 C21 Y1 73.35(18) . . ?
N3 C21 C23 124.2(3) . . ?
C20 C21 Y1 77.1(2) . . ?
C20 C21 N3 106.7(3) . . ?
C20 C21 C23 128.8(3) . . ?
C23 C21 Y1 110.4(2) . . ?
N3 C18 Y1 72.82(18) . . ?
N3 C18 C5 124.0(3) . . ?
C19 C18 Y1 76.9(2) . . ?
C19 C18 N3 106.8(3) . . ?
C19 C18 C5 129.0(3) . . ?
C5 C18 Y1 112.2(2) . . ?
Y1 C19 H19 125.4 . . ?
C20 C19 Y1 75.2(2) . . ?
C20 C19 H19 125.4 . . ?
C18 C19 Y1 74.9(2) . . ?
C18 C19 C20 108.2(3) . . ?
C18 C19 H19 125.4 . . ?
C4 C5 C12 110.4(3) . . ?
C4 C5 C6 112.8(3) . . ?
C18 C5 C4 107.4(3) . . ?
C18 C5 C12 107.6(3) . . ?
C18 C5 C6 112.1(3) . . ?
C6 C5 C12 106.4(3) . . ?
N1 C1 H1 124.3 . . ?
C2 C1 N1 111.5(4) . . ?
C2 C1 H1 124.3 . . ?
C13 C12 C5 121.1(3) . . ?
C17 C12 C5 120.9(3) . . ?
C17 C12 C13 118.0(4) . . ?
N5 C59 C58 123.8(4) . . ?
N5 C59 C54 119.6(3) . . ?
C58 C59 C54 116.6(4) . . ?
C31 C30 C23 121.7(4) . . ?
C35 C30 C23 120.5(4) . . ?
C35 C30 C31 117.7(4) . . ?
C24 C25 H25 119.3 . . ?
C24 C25 C26 121.5(4) . . ?
C26 C25 H25 119.3 . . ?
N2 C36 C23 119.1(3) . . ?
C37 C36 N2 109.6(3) . . ?
C37 C36 C23 131.2(4) . . ?
C1 C2 H2 126.7 . . ?
C1 C2 C3 106.7(4) . . ?
C3 C2 H2 126.7 . . ?
C25 C24 C23 123.4(3) . . ?
C25 C24 C29 117.6(4) . . ?
C29 C24 C23 119.0(4) . . ?
N3 C22 H22A 109.5 . . ?
N3 C22 H22B 109.5 . . ?
N3 C22 H22C 109.5 . . ?
H22A C22 H22B 109.5 . . ?
H22A C22 H22C 109.5 . . ?
H22B C22 H22C 109.5 . . ?
N2 C39 H39 124.3 . . ?
C38 C39 N2 111.4(4) . . ?
C38 C39 H39 124.3 . . ?
C21 C23 C30 106.0(3) . . ?
C21 C23 C36 106.4(3) . . ?
C21 C23 C24 112.9(3) . . ?
C36 C23 C30 112.2(3) . . ?
C36 C23 C24 111.2(3) . . ?
C24 C23 C30 108.1(3) . . ?
C4 C3 C2 107.1(4) . . ?
C4 C3 H3 126.5 . . ?
C2 C3 H3 126.5 . . ?
C59 C58 H58 119.1 . . ?
C57 C58 C59 121.8(4) . . ?
C57 C58 H58 119.1 . . ?
C46 C41 C40 122.5(4) . . ?
C46 C41 C42 117.6(4) . . ?
C42 C41 C40 119.8(4) . . ?
C30 C31 H31 119.7 . . ?
C30 C31 C32 120.5(4) . . ?
C32 C31 H31 119.7 . . ?
C11 C6 C5 119.6(3) . . ?
C7 C6 C5 123.0(3) . . ?
C7 C6 C11 117.3(4) . . ?
C59 C54 C53 123.8(4) . . ?
C55 C54 C59 118.6(4) . . ?
C55 C54 C53 116.7(4) . . ?
C6 C11 H11 119.5 . . ?
C10 C11 C6 121.1(4) . . ?
C10 C11 H11 119.5 . . ?
C12 C13 H13 119.8 . . ?
C14 C13 C12 120.4(4) . . ?
C14 C13 H13 119.8 . . ?
C48 C47 C40 121.4(4) . . ?
C48 C47 C52 118.6(4) . . ?
C52 C47 C40 119.8(4) . . ?
N6 C40 C41 115.8(4) . . ?
N6 C40 C47 125.3(4) . . ?
C41 C40 C47 118.8(3) . . ?
C36 C37 H37 126.7 . . ?
C36 C37 C38 106.7(4) . . ?
C38 C37 H37 126.7 . . ?
N4 C53 C54 127.1(4) . . ?
N4 C53 H53 116.4 . . ?
C54 C53 H53 116.4 . . ?
N4 C60 H60 106.8 . . ?
N4 C60 C65 109.9(3) . . ?
N4 C60 C61 115.2(3) . . ?
C65 C60 H60 106.8 . . ?
C65 C60 C61 110.8(4) . . ?
C61 C60 H60 106.8 . . ?
C12 C17 H17 119.8 . . ?
C12 C17 C16 120.5(4) . . ?
C16 C17 H17 119.8 . . ?
C6 C7 H7 119.5 . . ?
C6 C7 C8 121.1(4) . . ?
C8 C7 H7 119.5 . . ?
C41 C46 H46 119.2 . . ?
C45 C46 C41 121.6(5) . . ?
C45 C46 H46 119.2 . . ?
C24 C29 H29 119.3 . . ?
C28 C29 C24 121.5(5) . . ?
C28 C29 H29 119.3 . . ?
C7 C8 H8 120.1 . . ?
C9 C8 C7 119.8(4) . . ?
C9 C8 H8 120.1 . . ?
C39 C38 C37 106.8(4) . . ?
C39 C38 H38 126.6 . . ?
C37 C38 H38 126.6 . . ?
C25 C26 H26 120.6 . . ?
C27 C26 C25 118.7(5) . . ?
C27 C26 H26 120.6 . . ?
C30 C35 H35 119.0 . . ?
C34 C35 C30 122.0(5) . . ?
C34 C35 H35 119.0 . . ?
C29 C28 H28 120.0 . . ?
C29 C28 C27 120.0(5) . . ?
C27 C28 H28 120.0 . . ?
C54 C55 H55 118.8 . . ?
C56 C55 C54 122.4(4) . . ?
C56 C55 H55 118.8 . . ?
C8 C9 H9 120.0 . . ?
C8 C9 C10 120.0(4) . . ?
C10 C9 H9 120.0 . . ?
C13 C14 H14 119.7 . . ?
C15 C14 C13 120.6(4) . . ?
C15 C14 H14 119.7 . . ?
C31 C32 H32 119.8 . . ?
C33 C32 C31 120.4(5) . . ?
C33 C32 H32 119.8 . . ?
C41 C42 H42 119.5 . . ?
C43 C42 C41 121.0(4) . . ?
C43 C42 H42 119.5 . . ?
C32 C33 H33 120.1 . . ?
C32 C33 C34 119.8(5) . . ?
C34 C33 H33 120.1 . . ?
C17 C16 H16 119.6 . . ?
C15 C16 C17 120.9(4) . . ?
C15 C16 H16 119.6 . . ?
C14 C15 H15 120.2 . . ?
C16 C15 C14 119.6(4) . . ?
C16 C15 H15 120.2 . . ?
C47 C48 H48 119.6 . . ?
C47 C48 C49 120.7(5) . . ?
C49 C48 H48 119.6 . . ?
C11 C10 H10 119.7 . . ?
C9 C10 C11 120.6(4) . . ?
C9 C10 H10 119.7 . . ?
C47 C52 H52 119.8 . . ?
C51 C52 C47 120.4(5) . . ?
C51 C52 H52 119.8 . . ?
C26 C27 H27 119.7 . . ?
C28 C27 C26 120.7(5) . . ?
C28 C27 H27 119.7 . . ?
C58 C57 H57 119.2 . . ?
C58 C57 C56 121.6(4) . . ?
C56 C57 H57 119.2 . . ?
C42 C43 H43 120.1 . . ?
C42 C43 C44 119.8(5) . . ?
C44 C43 H43 120.1 . . ?
C46 C45 H45 120.0 . . ?
C44 C45 C46 120.0(5) . . ?
C44 C45 H45 120.0 . . ?
C35 C34 C33 119.6(5) . . ?
C35 C34 H34 120.2 . . ?
C33 C34 H34 120.2 . . ?
C43 C44 H44 120.0 . . ?
C45 C44 C43 120.0(5) . . ?
C45 C44 H44 120.0 . . ?
C60 C65 H65A 109.4 . . ?
C60 C65 H65B 109.4 . . ?
C60 C65 C64 111.2(4) . . ?
H65A C65 H65B 108.0 . . ?
C64 C65 H65A 109.4 . . ?
C64 C65 H65B 109.4 . . ?
C60 C61 H61A 109.5 . . ?
C60 C61 H61B 109.5 . . ?
H61A C61 H61B 108.1 . . ?
C62 C61 C60 110.6(4) . . ?
C62 C61 H61A 109.5 . . ?
C62 C61 H61B 109.5 . . ?
C52 C51 H51 120.2 . . ?
C50 C51 C52 119.6(5) . . ?
C50 C51 H51 120.2 . . ?
C51 C50 H50 119.7 . . ?
C49 C50 C51 120.6(5) . . ?
C49 C50 H50 119.7 . . ?
C55 C56 C57 118.9(4) . . ?
C55 C56 H56 120.5 . . ?
C57 C56 H56 120.5 . . ?
C48 C49 H49 120.0 . . ?
C50 C49 C48 120.1(5) . . ?
C50 C49 H49 120.0 . . ?
C65 C64 H64A 109.1 . . ?
C65 C64 H64B 109.1 . . ?
H64A C64 H64B 107.9 . . ?
C63 C64 C65 112.3(5) . . ?
C63 C64 H64A 109.1 . . ?
C63 C64 H64B 109.1 . . ?
C64 C63 H63A 109.6 . . ?
C64 C63 H63B 109.6 . . ?
C64 C63 C62 110.3(5) . . ?
H63A C63 H63B 108.1 . . ?
C62 C63 H63A 109.6 . . ?
C62 C63 H63B 109.6 . . ?
C61 C62 C63 111.0(5) . . ?
C61 C62 H62A 109.4 . . ?
C61 C62 H62B 109.4 . . ?
C63 C62 H62A 109.4 . . ?
C63 C62 H62B 109.4 . . ?
H62A C62 H62B 108.0 . . ?

loop_
_geom_bond_atom_site_label_1
_geom_bond_atom_site_label_2
_geom_bond_distance
_geom_bond_site_symmetry_2
_geom_bond_publ_flag
Y1 N1 2.278(3) . ?
Y1 N3 2.739(3) . ?
Y1 N2 2.301(3) . ?
Y1 N5 2.300(3) . ?
Y1 N4 2.389(3) . ?
Y1 C20 2.823(4) . ?
Y1 C21 2.790(3) . ?
Y1 C18 2.805(3) . ?
Y1 C19 2.829(3) . ?
N1 C4 1.396(4) . ?
N1 C1 1.385(4) . ?
N3 C21 1.396(4) . ?
N3 C18 1.396(4) . ?
N3 C22 1.477(4) . ?
N2 C36 1.394(4) . ?
N2 C39 1.367(4) . ?
N5 N6 1.413(4) . ?
N5 C59 1.372(4) . ?
N4 C53 1.294(5) . ?
N4 C60 1.488(5) . ?
N6 C40 1.286(4) . ?
C20 H20 0.9800 . ?
C20 C21 1.377(5) . ?
C20 C19 1.424(5) . ?
C4 C5 1.525(5) . ?
C4 C3 1.358(5) . ?
C21 C23 1.526(4) . ?
C18 C19 1.376(5) . ?
C18 C5 1.513(5) . ?
C19 H19 0.9800 . ?
C5 C12 1.561(5) . ?
C5 C6 1.544(5) . ?
C1 H1 0.9300 . ?
C1 C2 1.344(5) . ?
C12 C13 1.391(5) . ?
C12 C17 1.381(5) . ?
C59 C58 1.415(5) . ?
C59 C54 1.433(5) . ?
C30 C23 1.547(5) . ?
C30 C31 1.380(5) . ?
C30 C35 1.380(5) . ?
C25 H25 0.9300 . ?
C25 C24 1.376(5) . ?
C25 C26 1.389(6) . ?
C36 C23 1.528(5) . ?
C36 C37 1.375(5) . ?
C2 H2 0.9300 . ?
C2 C3 1.415(5) . ?
C24 C23 1.530(5) . ?
C24 C29 1.397(5) . ?
C22 H22A 0.9600 . ?
C22 H22B 0.9600 . ?
C22 H22C 0.9600 . ?
C39 H39 0.9300 . ?
C39 C38 1.352(5) . ?
C3 H3 0.9300 . ?
C58 H58 0.9300 . ?
C58 C57 1.358(5) . ?
C41 C40 1.486(5) . ?
C41 C46 1.370(5) . ?
C41 C42 1.390(6) . ?
C31 H31 0.9300 . ?
C31 C32 1.390(6) . ?
C6 C11 1.386(5) . ?
C6 C7 1.383(5) . ?
C54 C53 1.436(6) . ?
C54 C55 1.419(5) . ?
C11 H11 0.9300 . ?
C11 C10 1.369(5) . ?
C13 H13 0.9300 . ?
C13 C14 1.391(5) . ?
C47 C40 1.497(5) . ?
C47 C48 1.373(5) . ?
C47 C52 1.393(6) . ?
C37 H37 0.9300 . ?
C37 C38 1.411(5) . ?
C53 H53 0.9300 . ?
C60 H60 0.9800 . ?
C60 C65 1.506(6) . ?
C60 C61 1.524(6) . ?
C17 H17 0.9300 . ?
C17 C16 1.390(5) . ?
C7 H7 0.9300 . ?
C7 C8 1.388(5) . ?
C46 H46 0.9300 . ?
C46 C45 1.366(6) . ?
C29 H29 0.9300 . ?
C29 C28 1.362(6) . ?
C8 H8 0.9300 . ?
C8 C9 1.357(6) . ?
C38 H38 0.9300 . ?
C26 H26 0.9300 . ?
C26 C27 1.383(6) . ?
C35 H35 0.9300 . ?
C35 C34 1.373(6) . ?
C28 H28 0.9300 . ?
C28 C27 1.362(7) . ?
C55 H55 0.9300 . ?
C55 C56 1.347(6) . ?
C9 H9 0.9300 . ?
C9 C10 1.361(6) . ?
C14 H14 0.9300 . ?
C14 C15 1.361(6) . ?
C32 H32 0.9300 . ?
C32 C33 1.364(6) . ?
C42 H42 0.9300 . ?
C42 C43 1.366(6) . ?
C33 H33 0.9300 . ?
C33 C34 1.373(7) . ?
C16 H16 0.9300 . ?
C16 C15 1.356(6) . ?
C15 H15 0.9300 . ?
C48 H48 0.9300 . ?
C48 C49 1.388(6) . ?
C10 H10 0.9300 . ?
C52 H52 0.9300 . ?
C52 C51 1.390(6) . ?
C27 H27 0.9300 . ?
C57 H57 0.9300 . ?
C57 C56 1.383(6) . ?
C43 H43 0.9300 . ?
C43 C44 1.373(7) . ?
C45 H45 0.9300 . ?
C45 C44 1.359(7) . ?
C34 H34 0.9300 . ?
C44 H44 0.9300 . ?
C65 H65A 0.9700 . ?
C65 H65B 0.9700 . ?
C65 C64 1.528(6) . ?
C61 H61A 0.9700 . ?
C61 H61B 0.9700 . ?
C61 C62 1.507(6) . ?
C51 H51 0.9300 . ?
C51 C50 1.369(7) . ?
C50 H50 0.9300 . ?
C50 C49 1.361(7) . ?
C56 H56 0.9300 . ?
C49 H49 0.9300 . ?
C64 H64A 0.9700 . ?
C64 H64B 0.9700 . ?
C64 C63 1.498(7) . ?
C63 H63A 0.9700 . ?
C63 H63B 0.9700 . ?
C63 C62 1.512(7) . ?
C62 H62A 0.9700 . ?
C62 H62B 0.9700 . ?

loop_
_geom_torsion_atom_site_label_1
_geom_torsion_atom_site_label_2
_geom_torsion_atom_site_label_3
_geom_torsion_atom_site_label_4
_geom_torsion
_geom_torsion_site_symmetry_1
_geom_torsion_site_symmetry_2
_geom_torsion_site_symmetry_3
_geom_torsion_site_symmetry_4
_geom_torsion_publ_flag
Y1 N1 C4 C5 -19.7(4) . . . . ?
Y1 N1 C4 C3 163.2(2) . . . . ?
Y1 N1 C1 C2 -164.9(2) . . . . ?
Y1 N3 C21 C20 -70.6(2) . . . . ?
Y1 N3 C21 C23 103.7(3) . . . . ?
Y1 N3 C18 C19 70.0(2) . . . . ?
Y1 N3 C18 C5 -105.5(3) . . . . ?
Y1 N2 C36 C23 12.4(5) . . . . ?
Y1 N2 C36 C37 -163.8(3) . . . . ?
Y1 N2 C39 C38 164.3(3) . . . . ?
Y1 N5 N6 C40 89.1(4) . . . . ?
Y1 N5 C59 C58 132.7(3) . . . . ?
Y1 N5 C59 C54 -49.5(4) . . . . ?
Y1 N4 C53 C54 22.5(5) . . . . ?
Y1 N4 C60 C65 -122.2(3) . . . . ?
Y1 N4 C60 C61 111.8(4) . . . . ?
Y1 C20 C21 N3 68.0(2) . . . . ?
Y1 C20 C21 C23 -106.0(4) . . . . ?
Y1 C20 C19 C18 -68.2(2) . . . . ?
Y1 C21 C23 C30 -85.4(3) . . . . ?
Y1 C21 C23 C36 34.2(3) . . . . ?
Y1 C21 C23 C24 156.5(2) . . . . ?
Y1 C18 C19 C20 68.4(2) . . . . ?
Y1 C18 C5 C4 -28.3(3) . . . . ?
Y1 C18 C5 C12 90.6(3) . . . . ?
Y1 C18 C5 C6 -152.8(2) . . . . ?
N1 C4 C5 C18 31.2(4) . . . . ?
N1 C4 C5 C12 -85.9(3) . . . . ?
N1 C4 C5 C6 155.2(3) . . . . ?
N1 C4 C3 C2 -0.2(4) . . . . ?
N1 C1 C2 C3 -0.9(4) . . . . ?
N3 C21 C23 C30 -168.6(3) . . . . ?
N3 C21 C23 C36 -49.1(4) . . . . ?
N3 C21 C23 C24 73.2(4) . . . . ?
N3 C18 C19 Y1 -67.2(2) . . . . ?
N3 C18 C19 C20 1.2(4) . . . . ?
N3 C18 C5 C4 55.4(4) . . . . ?
N3 C18 C5 C12 174.3(3) . . . . ?
N3 C18 C5 C6 -69.1(4) . . . . ?
N2 C36 C23 C21 -32.6(4) . . . . ?
N2 C36 C23 C30 82.8(4) . . . . ?
N2 C36 C23 C24 -156.0(3) . . . . ?
N2 C36 C37 C38 0.5(4) . . . . ?
N2 C39 C38 C37 0.6(5) . . . . ?
N5 N6 C40 C41 -174.3(3) . . . . ?
N5 N6 C40 C47 9.8(5) . . . . ?
N5 C59 C58 C57 -178.7(4) . . . . ?
N5 C59 C54 C53 -10.7(6) . . . . ?
N5 C59 C54 C55 -179.7(3) . . . . ?
N4 C60 C65 C64 177.5(4) . . . . ?
N4 C60 C61 C62 -177.7(4) . . . . ?
N6 N5 C59 C58 -3.0(5) . . . . ?
N6 N5 C59 C54 174.8(3) . . . . ?
C20 C21 C23 C30 4.3(5) . . . . ?
C20 C21 C23 C36 123.9(4) . . . . ?
C20 C21 C23 C24 -113.8(4) . . . . ?
C4 N1 C1 C2 0.8(4) . . . . ?
C4 C5 C12 C13 20.9(5) . . . . ?
C4 C5 C12 C17 -159.5(3) . . . . ?
C4 C5 C6 C11 59.0(4) . . . . ?
C4 C5 C6 C7 -125.5(4) . . . . ?
C21 N3 C18 Y1 -71.7(2) . . . . ?
C21 N3 C18 C19 -1.7(4) . . . . ?
C21 N3 C18 C5 -177.2(3) . . . . ?
C21 C20 C19 Y1 67.9(3) . . . . ?
C21 C20 C19 C18 -0.3(4) . . . . ?
C18 N3 C21 Y1 72.1(2) . . . . ?
C18 N3 C21 C20 1.5(4) . . . . ?
C18 N3 C21 C23 175.8(3) . . . . ?
C18 C5 C12 C13 -96.0(4) . . . . ?
C18 C5 C12 C17 83.6(4) . . . . ?
C18 C5 C6 C11 -179.6(3) . . . . ?
C18 C5 C6 C7 -4.1(5) . . . . ?
C19 C20 C21 Y1 -68.7(2) . . . . ?
C19 C20 C21 N3 -0.7(4) . . . . ?
C19 C20 C21 C23 -174.7(3) . . . . ?
C19 C18 C5 C4 -119.1(4) . . . . ?
C19 C18 C5 C12 -0.2(5) . . . . ?
C19 C18 C5 C6 116.4(4) . . . . ?
C5 C4 C3 C2 -176.7(4) . . . . ?
C5 C18 C19 Y1 108.0(4) . . . . ?
C5 C18 C19 C20 176.4(3) . . . . ?
C5 C12 C13 C14 -178.9(4) . . . . ?
C5 C12 C17 C16 178.7(4) . . . . ?
C5 C6 C11 C10 177.9(4) . . . . ?
C5 C6 C7 C8 -177.3(4) . . . . ?
C1 N1 C4 C5 176.8(3) . . . . ?
C1 N1 C4 C3 -0.4(4) . . . . ?
C1 C2 C3 C4 0.6(4) . . . . ?
C12 C5 C6 C11 -62.2(4) . . . . ?
C12 C5 C6 C7 113.2(4) . . . . ?
C12 C13 C14 C15 -0.2(6) . . . . ?
C12 C17 C16 C15 0.6(7) . . . . ?
C59 N5 N6 C40 -140.1(3) . . . . ?
C59 C58 C57 C56 -1.6(7) . . . . ?
C59 C54 C53 N4 26.6(7) . . . . ?
C59 C54 C55 C56 -1.7(6) . . . . ?
C30 C31 C32 C33 1.2(7) . . . . ?
C30 C35 C34 C33 0.5(7) . . . . ?
C25 C24 C23 C21 -5.1(5) . . . . ?
C25 C24 C23 C30 -122.0(4) . . . . ?
C25 C24 C23 C36 114.5(4) . . . . ?
C25 C24 C29 C28 -0.5(6) . . . . ?
C25 C26 C27 C28 -0.7(7) . . . . ?
C36 N2 C39 C38 -0.2(4) . . . . ?
C36 C37 C38 C39 -0.7(5) . . . . ?
C24 C25 C26 C27 0.7(6) . . . . ?
C24 C29 C28 C27 0.6(7) . . . . ?
C22 N3 C21 Y1 -109.7(3) . . . . ?
C22 N3 C21 C20 179.7(3) . . . . ?
C22 N3 C21 C23 -6.0(5) . . . . ?
C22 N3 C18 Y1 110.1(3) . . . . ?
C22 N3 C18 C19 -179.9(3) . . . . ?
C22 N3 C18 C5 4.6(5) . . . . ?
C39 N2 C36 C23 175.9(3) . . . . ?
C39 N2 C36 C37 -0.2(4) . . . . ?
C23 C30 C31 C32 -178.8(4) . . . . ?
C23 C30 C35 C34 178.0(4) . . . . ?
C23 C36 C37 C38 -175.0(4) . . . . ?
C23 C24 C29 C28 -179.9(4) . . . . ?
C3 C4 C5 C18 -152.5(4) . . . . ?
C3 C4 C5 C12 90.5(5) . . . . ?
C3 C4 C5 C6 -28.5(5) . . . . ?
C58 C59 C54 C53 167.2(4) . . . . ?
C58 C59 C54 C55 -1.8(5) . . . . ?
C58 C57 C56 C55 -2.0(7) . . . . ?
C41 C46 C45 C44 2.1(7) . . . . ?
C41 C42 C43 C44 -1.0(7) . . . . ?
C31 C30 C23 C21 97.1(4) . . . . ?
C31 C30 C23 C36 -18.7(5) . . . . ?
C31 C30 C23 C24 -141.6(4) . . . . ?
C31 C30 C35 C34 0.5(6) . . . . ?
C31 C32 C33 C34 -0.2(7) . . . . ?
C6 C5 C12 C13 143.7(3) . . . . ?
C6 C5 C12 C17 -36.7(4) . . . . ?
C6 C11 C10 C9 -0.5(7) . . . . ?
C6 C7 C8 C9 -0.4(7) . . . . ?
C54 C59 C58 C57 3.4(6) . . . . ?
C54 C55 C56 C57 3.7(7) . . . . ?
C11 C6 C7 C8 -1.7(6) . . . . ?
C13 C12 C17 C16 -1.7(6) . . . . ?
C13 C14 C15 C16 -0.9(7) . . . . ?
C47 C48 C49 C50 1.3(7) . . . . ?
C47 C52 C51 C50 2.0(7) . . . . ?
C40 C41 C46 C45 176.1(4) . . . . ?
C40 C41 C42 C43 -176.7(4) . . . . ?
C40 C47 C48 C49 -174.3(4) . . . . ?
C40 C47 C52 C51 172.8(4) . . . . ?
C37 C36 C23 C21 142.5(4) . . . . ?
C37 C36 C23 C30 -102.0(5) . . . . ?
C37 C36 C23 C24 19.1(5) . . . . ?
C53 N4 C60 C65 67.4(5) . . . . ?
C53 N4 C60 C61 -58.6(5) . . . . ?
C53 C54 C55 C56 -171.5(4) . . . . ?
C60 N4 C53 C54 -165.4(4) . . . . ?
C60 C65 C64 C63 54.1(6) . . . . ?
C60 C61 C62 C63 -58.3(6) . . . . ?
C17 C12 C13 C14 1.5(6) . . . . ?
C17 C16 C15 C14 0.8(7) . . . . ?
C7 C6 C11 C10 2.2(6) . . . . ?
C7 C8 C9 C10 2.2(7) . . . . ?
C46 C41 C40 N6 -157.0(4) . . . . ?
C46 C41 C40 C47 19.2(5) . . . . ?
C46 C41 C42 C43 2.3(6) . . . . ?
C46 C45 C44 C43 -0.6(8) . . . . ?
C29 C24 C23 C21 174.3(3) . . . . ?
C29 C24 C23 C30 57.4(4) . . . . ?
C29 C24 C23 C36 -66.2(4) . . . . ?
C29 C28 C27 C26 0.0(7) . . . . ?
C8 C9 C10 C11 -1.8(8) . . . . ?
C26 C25 C24 C23 179.2(4) . . . . ?
C26 C25 C24 C29 -0.1(6) . . . . ?
C35 C30 C23 C21 -80.3(4) . . . . ?
C35 C30 C23 C36 163.9(3) . . . . ?
C35 C30 C23 C24 41.0(4) . . . . ?
C35 C30 C31 C32 -1.4(6) . . . . ?
C55 C54 C53 N4 -164.2(4) . . . . ?
C32 C33 C34 C35 -0.7(7) . . . . ?
C42 C41 C40 N6 21.9(5) . . . . ?
C42 C41 C40 C47 -161.9(4) . . . . ?
C42 C41 C46 C45 -2.8(6) . . . . ?
C42 C43 C44 C45 0.1(8) . . . . ?
C48 C47 C40 N6 -128.6(4) . . . . ?
C48 C47 C40 C41 55.6(5) . . . . ?
C48 C47 C52 C51 -1.8(6) . . . . ?
C52 C47 C40 N6 57.0(5) . . . . ?
C52 C47 C40 C41 -118.8(4) . . . . ?
C52 C47 C48 C49 0.1(6) . . . . ?
C52 C51 C50 C49 -0.5(8) . . . . ?
C65 C60 C61 C62 56.7(5) . . . . ?
C65 C64 C63 C62 -55.0(7) . . . . ?
C61 C60 C65 C64 -54.1(5) . . . . ?
C51 C50 C49 C48 -1.2(8) . . . . ?
C64 C63 C62 C61 57.3(7) . . . . ?

loop_
_smtbx_masks_void_nr
_smtbx_masks_void_average_x
_smtbx_masks_void_average_y
_smtbx_masks_void_average_z
_smtbx_masks_void_volume
_smtbx_masks_void_count_electrons
_smtbx_masks_void_content
1 0.000 0.000 -0.372 981.6 195.0 ?
